data_2238389
loop_
_publ_author_name
'Ishikawa, Yoshinobu'
'Ugai, Atsushi'

_publ_section_title
;
 Ethyl
 (<i>Z</i>)-4'-(4-ethoxy-1-hydroxy-3,4-dioxobut-1-en-1-yl)-[1,1'-biphenyl]-3-carboxylate
;
_journal_issue 8
_journal_name_full 'Acta Crystallographica Section E'
_journal_page_first o1231
_journal_paper_doi 10.1107/S1600536813018503
_journal_volume 69
_journal_year 2013
_chemical_formula_iupac 'C21 H20 O6'
_chemical_formula_moiety 'C21 H20 O6'
_chemical_formula_sum 'C21 H20 O6'
_chemical_formula_weight 368.39
_chemical_name_systematic 'Ethyl (<i>Z</i>)-4'-(4-ethoxy-1-hydroxy-3,4-dioxobut-1-en-1-yl)-[1,1'-biphenyl]-3-carboxylate'
_space_group_IT_number 15
_symmetry_cell_setting monoclinic
_symmetry_space_group_name_Hall '-C 2yc'
_symmetry_space_group_name_H-M 'C 1 2/c 1'
_atom_sites_solution_hydrogens geom
_atom_sites_solution_primary direct
_atom_sites_solution_secondary difmap
_cell_angle_alpha 90.0000
_cell_angle_beta 96.03(5)
_cell_angle_gamma 90.0000
_cell_formula_units_Z 8
_cell_length_a 26.572(16)
_cell_length_b 12.194(5)
_cell_length_c 11.213(6)
_cell_measurement_reflns_used 25
_cell_measurement_temperature 100
_cell_measurement_theta_max 17.34
_cell_measurement_theta_min 15.29
_cell_volume 3613(3)
_computing_cell_refinement '<i>WinAFC</i> (Rigaku, 1999)'
_computing_data_collection '<i>WinAFC</i> (Rigaku, 1999)'
_computing_data_reduction '<i>WinAFC</i> (Rigaku, 1999)'
_computing_molecular_graphics 'CrystalStructure (Rigaku, 2010)'
_computing_publication_material 'CrystalStructure (Rigaku, 2010)'
_computing_structure_refinement 'SHELXL97 (Sheldrick, 2008)'
_computing_structure_solution 'SIR2008 (Burla <i>et al.</i>, 2007)'
_diffrn_ambient_temperature 100
_diffrn_measured_fraction_theta_full 0.988
_diffrn_measured_fraction_theta_max 0.988
_diffrn_measurement_device_type 'Rigaku AFC-7R'
_diffrn_measurement_method \w
_diffrn_radiation_type 'Mo K\a'
_diffrn_radiation_wavelength 0.71069
_diffrn_reflns_av_R_equivalents 0.0289
_diffrn_reflns_limit_h_max 34
_diffrn_reflns_limit_h_min -34
_diffrn_reflns_limit_k_max 15
_diffrn_reflns_limit_k_min 0
_diffrn_reflns_limit_l_max 8
_diffrn_reflns_limit_l_min -14
_diffrn_reflns_number 4944
_diffrn_reflns_theta_full 27.52
_diffrn_reflns_theta_max 27.52
_diffrn_standards_decay_% 0.695
_diffrn_standards_interval_count 150
_diffrn_standards_number 3
_exptl_absorpt_coefficient_mu 0.099
_exptl_absorpt_correction_T_max 0.971
_exptl_absorpt_correction_T_min 0.707
_exptl_absorpt_correction_type psi-scan
_exptl_absorpt_process_details '(North <i>et al.</i>, 1968)'
_exptl_crystal_colour yellow
_exptl_crystal_density_diffrn 1.354
_exptl_crystal_density_method 'not measured'
_exptl_crystal_description block
_exptl_crystal_F_000 1552.00
_exptl_crystal_size_max 0.500
_exptl_crystal_size_mid 0.450
_exptl_crystal_size_min 0.300
_refine_diff_density_max 0.250
_refine_diff_density_min -0.220
_refine_ls_extinction_method none
_refine_ls_goodness_of_fit_ref 1.008
_refine_ls_hydrogen_treatment mixed
_refine_ls_number_parameters 250
_refine_ls_number_reflns 4109
_refine_ls_number_restraints 0
_refine_ls_R_factor_gt 0.0402
_refine_ls_shift/su_max 0.000
_refine_ls_structure_factor_coef Fsqd
_refine_ls_weighting_details 'w = 1/[\s^2^(Fo^2^)+(0.0448P)^2^+1.6001P] where P=(Fo^2^+2Fc^2^)/3'
_refine_ls_weighting_scheme calc
_refine_ls_wR_factor_ref 0.1036
_reflns_number_gt 2874
_reflns_number_total 4109
_reflns_threshold_expression F^2^>2\s(F^2^)
_cod_data_source_file ld2109.cif
_cod_data_source_block I
_cod_original_cell_volume 3613(4)
_cod_original_sg_symbol_H-M 'C 2/c'
_cod_database_code 2238389
_cod_database_fobs_code 2238389

loop_
_symmetry_equiv_pos_site_id
_symmetry_equiv_pos_as_xyz
1 +X,+Y,+Z
2 -X,+Y,1/2-Z
3 -X,-Y,-Z
4 +X,-Y,1/2+Z
5 1/2+X,1/2+Y,+Z
6 1/2-X,1/2+Y,1/2-Z
7 1/2-X,1/2-Y,-Z
8 1/2+X,1/2-Y,1/2+Z

loop_
_atom_site_type_symbol
_atom_site_label
_atom_site_fract_x
_atom_site_fract_y
_atom_site_fract_z
_atom_site_U_iso_or_equiv
_atom_site_adp_type
_atom_site_calc_flag
_atom_site_refinement_flags
_atom_site_occupancy
_atom_site_symmetry_multiplicity
O O1 0.46554(4) 0.31724(9) -0.39851(9) 0.0275(3) Uani d . 1.0 8
O O2 0.42694(4) 0.17877(9) -0.31120(9) 0.0273(3) Uani d . 1.0 8
O O3 0.23852(4) 0.18855(8) 0.31124(9) 0.0240(3) Uani d . 1.0 8
O O4 0.17956(4) 0.23322(8) 0.46659(9) 0.0245(3) Uani d . 1.0 8
O O5 0.15319(4) 0.51499(8) 0.46408(10) 0.0278(3) Uani d . 1.0 8
O O6 0.12949(4) 0.38111(8) 0.58408(9) 0.0234(3) Uani d . 1.0 8
C C1 0.35694(5) 0.41174(11) -0.10207(12) 0.0193(3) Uani d . 1.0 8
C C2 0.37847(5) 0.33352(12) -0.17183(12) 0.0198(3) Uani d . 1.0 8
C C3 0.40986(5) 0.36425(12) -0.25797(12) 0.0212(3) Uani d . 1.0 8
C C4 0.41931(6) 0.47473(12) -0.27835(13) 0.0249(4) Uani d . 1.0 8
C C5 0.39742(6) 0.55328(12) -0.21089(14) 0.0260(4) Uani d . 1.0 8
C C6 0.36726(5) 0.52305(12) -0.12270(13) 0.0231(3) Uani d . 1.0 8
C C7 0.32531(5) 0.37938(11) -0.00602(12) 0.0183(3) Uani d . 1.0 8
C C8 0.32783(5) 0.27412(11) 0.04357(13) 0.0218(3) Uani d . 1.0 8
C C9 0.29951(5) 0.24567(11) 0.13554(13) 0.0221(3) Uani d . 1.0 8
C C10 0.26788(5) 0.32256(11) 0.18255(12) 0.0194(3) Uani d . 1.0 8
C C11 0.26469(5) 0.42780(11) 0.13267(13) 0.0216(3) Uani d . 1.0 8
C C12 0.29254(5) 0.45500(11) 0.03963(13) 0.0219(3) Uani d . 1.0 8
C C13 0.51901(6) 0.30330(15) -0.55382(14) 0.0340(4) Uani d . 1.0 8
C C14 0.49283(6) 0.23779(13) -0.46382(14) 0.0291(4) Uani d . 1.0 8
C C15 0.43394(5) 0.27607(12) -0.32420(12) 0.0213(3) Uani d . 1.0 8
C C16 0.23830(5) 0.29209(11) 0.28132(12) 0.0195(3) Uani d . 1.0 8
C C17 0.21060(5) 0.36805(11) 0.34202(12) 0.0201(3) Uani d . 1.0 8
C C18 0.18231(5) 0.33257(12) 0.43284(13) 0.0202(3) Uani d . 1.0 8
C C19 0.15335(5) 0.42051(11) 0.49450(12) 0.0203(3) Uani d . 1.0 8
C C20 0.10152(6) 0.46341(12) 0.64510(14) 0.0265(4) Uani d . 1.0 8
C C21 0.07504(6) 0.40539(14) 0.73898(14) 0.0297(4) Uani d . 1.0 8
H H1 0.3716 0.2580 -0.1604 0.0238 Uiso calc R 1.0 8
H H2 0.4405 0.4959 -0.3376 0.0299 Uiso calc R 1.0 8
H H3 0.4031 0.6288 -0.2253 0.0312 Uiso calc R 1.0 8
H H4 0.3534 0.5780 -0.0757 0.0277 Uiso calc R 1.0 8
H H5 0.2894 0.5264 0.0059 0.0263 Uiso calc R 1.0 8
H H6 0.2432 0.4809 0.1630 0.0259 Uiso calc R 1.0 8
H H7 0.3016 0.1733 0.1670 0.0265 Uiso calc R 1.0 8
H H8 0.3494 0.2210 0.0135 0.0262 Uiso calc R 1.0 8
H H9C 0.5393 0.2540 -0.5986 0.0408 Uiso calc R 1.0 8
H H10B 0.5411 0.3582 -0.5116 0.0408 Uiso calc R 1.0 8
H H11A 0.4936 0.3401 -0.6096 0.0408 Uiso calc R 1.0 8
H H12A 0.4691 0.1840 -0.5052 0.0350 Uiso calc R 1.0 8
H H13B 0.5179 0.1978 -0.4085 0.0350 Uiso calc R 1.0 8
H H14 0.2155(10) 0.182(3) 0.374(3) 0.093(9) Uiso d . 1.0 8
H H15 0.2111 0.4436 0.3214 0.0242 Uiso calc R 1.0 8
H H16B 0.0765 0.5005 0.5870 0.0318 Uiso calc R 1.0 8
H H17A 0.1250 0.5194 0.6829 0.0318 Uiso calc R 1.0 8
H H18A 0.0509 0.3523 0.7003 0.0356 Uiso calc R 1.0 8
H H19B 0.0569 0.4591 0.7835 0.0356 Uiso calc R 1.0 8
H H20C 0.1000 0.3669 0.7944 0.0356 Uiso calc R 1.0 8

loop_
_atom_site_aniso_label
_atom_site_aniso_U_11
_atom_site_aniso_U_22
_atom_site_aniso_U_33
_atom_site_aniso_U_12
_atom_site_aniso_U_13
_atom_site_aniso_U_23
O1 0.0321(6) 0.0274(6) 0.0253(6) -0.0054(5) 0.0144(5) -0.0032(5)
O2 0.0332(6) 0.0216(6) 0.0288(6) -0.0009(5) 0.0111(5) -0.0018(5)
O3 0.0289(6) 0.0146(5) 0.0300(6) 0.0008(5) 0.0104(5) 0.0027(5)
O4 0.0312(6) 0.0165(5) 0.0272(6) -0.0002(4) 0.0094(5) 0.0034(4)
O5 0.0335(6) 0.0162(6) 0.0359(6) -0.0007(5) 0.0139(5) 0.0015(5)
O6 0.0283(6) 0.0197(5) 0.0237(6) 0.0009(5) 0.0098(5) -0.0004(4)
C1 0.0192(7) 0.0195(7) 0.0191(7) -0.0011(6) 0.0023(6) 0.0012(6)
C2 0.0226(7) 0.0175(7) 0.0194(7) -0.0020(6) 0.0024(6) 0.0002(6)
C3 0.0224(7) 0.0227(8) 0.0188(7) -0.0020(6) 0.0031(6) -0.0001(6)
C4 0.0262(8) 0.0257(8) 0.0237(7) -0.0037(6) 0.0071(6) 0.0031(6)
C5 0.0312(8) 0.0173(7) 0.0304(8) -0.0027(6) 0.0068(7) 0.0036(6)
C6 0.0255(8) 0.0179(7) 0.0262(8) 0.0006(6) 0.0045(6) -0.0002(6)
C7 0.0204(7) 0.0156(7) 0.0190(7) -0.0014(6) 0.0027(6) -0.0004(6)
C8 0.0258(8) 0.0157(7) 0.0249(8) 0.0021(6) 0.0071(6) -0.0011(6)
C9 0.0264(8) 0.0145(7) 0.0259(8) 0.0000(6) 0.0050(6) 0.0017(6)
C10 0.0201(7) 0.0171(7) 0.0211(7) -0.0022(6) 0.0033(6) -0.0004(6)
C11 0.0229(7) 0.0166(7) 0.0260(8) 0.0014(6) 0.0056(6) -0.0008(6)
C12 0.0258(8) 0.0157(7) 0.0247(8) 0.0010(6) 0.0048(6) 0.0028(6)
C13 0.0285(9) 0.0509(11) 0.0240(8) -0.0059(8) 0.0092(7) -0.0023(8)
C14 0.0311(9) 0.0330(9) 0.0248(8) -0.0032(7) 0.0101(7) -0.0076(7)
C15 0.0226(7) 0.0236(8) 0.0179(7) -0.0040(6) 0.0030(6) -0.0006(6)
C16 0.0197(7) 0.0167(7) 0.0221(7) -0.0023(6) 0.0019(6) 0.0006(6)
C17 0.0236(7) 0.0143(7) 0.0234(7) -0.0018(6) 0.0065(6) 0.0022(6)
C18 0.0203(7) 0.0189(7) 0.0213(7) -0.0009(6) 0.0014(6) 0.0003(6)
C19 0.0205(7) 0.0197(7) 0.0206(7) -0.0030(6) 0.0023(6) 0.0008(6)
C20 0.0306(8) 0.0222(8) 0.0282(8) 0.0010(6) 0.0105(7) -0.0041(6)
C21 0.0311(9) 0.0333(9) 0.0256(8) -0.0030(7) 0.0070(7) -0.0047(7)

loop_
_atom_type_symbol
_atom_type_description
_atom_type_scat_dispersion_real
_atom_type_scat_dispersion_imag
_atom_type_scat_source
C C 0.0033 0.0016
;
International Tables for Crystallography
(1992, Vol. C, Tables 4.2.6.8 and 6.1.1.4)
;
H H 0.0000 0.0000
;
International Tables for Crystallography
(1992, Vol. C, Table 6.1.1.4)
;
O O 0.0106 0.0060
;
International Tables for Crystallography
(1992, Vol. C, Tables 4.2.6.8 and 6.1.1.4)
;

loop_
_geom_angle_atom_site_label_1
_geom_angle_atom_site_label_2
_geom_angle_atom_site_label_3
_geom_angle
_geom_angle_publ_flag
C14 O1 C15 116.21(13) no
C19 O6 C20 114.27(12) no
C2 C1 C6 117.95(14) no
C2 C1 C7 121.42(13) no
C6 C1 C7 120.60(13) no
C1 C2 C3 121.08(14) no
C2 C3 C4 120.35(14) no
C2 C3 C15 118.15(14) no
C4 C3 C15 121.47(14) no
C3 C4 C5 119.04(15) no
C4 C5 C6 120.84(14) no
C1 C6 C5 120.69(14) no
C1 C7 C8 121.64(13) no
C1 C7 C12 120.66(13) no
C8 C7 C12 117.68(14) no
C7 C8 C9 121.33(13) no
C8 C9 C10 120.55(13) no
C9 C10 C11 118.55(14) no
C9 C10 C16 120.26(13) no
C11 C10 C16 121.19(13) no
C10 C11 C12 120.49(13) no
C7 C12 C11 121.37(13) no
O1 C14 C13 105.84(14) no
O1 C15 O2 123.72(14) no
O1 C15 C3 111.68(13) no
O2 C15 C3 124.58(14) no
O3 C16 C10 116.68(12) no
O3 C16 C17 120.13(13) no
C10 C16 C17 123.19(13) no
C16 C17 C18 119.95(13) no
O4 C18 C17 124.30(14) no
O4 C18 C19 119.08(13) no
C17 C18 C19 116.62(13) no
O5 C19 O6 124.89(14) no
O5 C19 C18 122.13(14) no
O6 C19 C18 112.98(12) no
O6 C20 C21 107.65(13) no
C16 O3 H14 106.3(16) no
C1 C2 H1 119.454 no
C3 C2 H1 119.466 no
C3 C4 H2 120.476 no
C5 C4 H2 120.481 no
C4 C5 H3 119.592 no
C6 C5 H3 119.564 no
C1 C6 H4 119.650 no
C5 C6 H4 119.663 no
C7 C8 H8 119.343 no
C9 C8 H8 119.332 no
C8 C9 H7 119.710 no
C10 C9 H7 119.736 no
C10 C11 H6 119.748 no
C12 C11 H6 119.758 no
C7 C12 H5 119.317 no
C11 C12 H5 119.315 no
C14 C13 H9C 109.471 no
C14 C13 H10B 109.472 no
C14 C13 H11A 109.458 no
H9C C13 H10B 109.476 no
H9C C13 H11A 109.476 no
H10B C13 H11A 109.474 no
O1 C14 H12A 110.568 no
O1 C14 H13B 110.569 no
C13 C14 H12A 110.576 no
C13 C14 H13B 110.560 no
H12A C14 H13B 108.723 no
C16 C17 H15 120.025 no
C18 C17 H15 120.024 no
O6 C20 H16B 110.178 no
O6 C20 H17A 110.180 no
C21 C20 H16B 110.180 no
C21 C20 H17A 110.180 no
H16B C20 H17A 108.472 no
C20 C21 H18A 109.474 no
C20 C21 H19B 109.479 no
C20 C21 H20C 109.475 no
H18A C21 H19B 109.468 no
H18A C21 H20C 109.466 no
H19B C21 H20C 109.466 no

loop_
_geom_bond_atom_site_label_1
_geom_bond_atom_site_label_2
_geom_bond_distance
_geom_bond_publ_flag
O1 C14 1.453(2) no
O1 C15 1.3410(19) no
O2 C15 1.2122(19) no
O3 C16 1.3063(18) no
O4 C18 1.2736(19) no
O5 C19 1.2014(18) no
O6 C19 1.3325(19) no
O6 C20 1.461(2) no
C1 C2 1.394(2) no
C1 C6 1.409(2) no
C1 C7 1.487(3) no
C2 C3 1.392(3) no
C3 C4 1.394(3) no
C3 C15 1.489(2) no
C4 C5 1.386(3) no
C5 C6 1.387(3) no
C7 C8 1.398(2) no
C7 C12 1.401(2) no
C8 C9 1.383(3) no
C9 C10 1.399(2) no
C10 C11 1.399(2) no
C10 C16 1.471(3) no
C11 C12 1.381(3) no
C13 C14 1.513(3) no
C16 C17 1.403(2) no
C17 C18 1.396(3) no
C18 C19 1.527(2) no
C20 C21 1.503(3) no
O3 H14 0.98(3) no
C2 H1 0.950 no
C4 H2 0.950 no
C5 H3 0.950 no
C6 H4 0.950 no
C8 H8 0.950 no
C9 H7 0.950 no
C11 H6 0.950 no
C12 H5 0.950 no
C13 H9C 0.980 no
C13 H10B 0.980 no
C13 H11A 0.980 no
C14 H12A 0.990 no
C14 H13B 0.990 no
C17 H15 0.950 no
C20 H16B 0.990 no
C20 H17A 0.990 no
C21 H18A 0.980 no
C21 H19B 0.980 no
C21 H20C 0.980 no

loop_
_geom_contact_atom_site_label_1
_geom_contact_atom_site_label_2
_geom_contact_distance
_geom_contact_site_symmetry_2
_geom_contact_publ_flag
O1 C4 2.713(2) . no
O2 C2 2.843(2) . no
O2 C14 2.672(3) . no
O3 O4 2.522(2) . no
O3 C9 2.768(3) . no
O3 C18 2.757(2) . no
O4 O5 3.506(2) . no
O4 O6 2.6695(18) . no
O4 C16 2.819(3) . no
O5 C17 2.802(2) . no
O5 C20 2.643(3) . no
C1 C4 2.816(3) . no
C2 C5 2.770(3) . no
C2 C8 2.975(3) . no
C3 C6 2.774(3) . no
C6 C12 2.950(3) . no
C7 C10 2.821(3) . no
C8 C11 2.771(3) . no
C9 C12 2.769(3) . no
C11 C17 2.969(3) . no
O1 C15 3.496(3) 2_654 no
O2 O4 3.341(3) 7_555 no
O2 O5 3.505(2) 7_555 no
O2 O6 3.344(3) 7_555 no
O2 C18 3.078(3) 7_555 no
O2 C19 3.053(3) 7_555 no
O2 C20 3.352(3) 6_545 no
O2 C21 3.432(3) 6_545 no
O3 O4 3.273(3) 7_556 no
O3 C1 3.490(3) 7_555 no
O3 C2 3.340(3) 7_555 no
O3 C11 3.244(2) 6_545 no
O3 C12 3.446(2) 6_545 no
O3 C18 3.385(3) 7_556 no
O4 O2 3.341(3) 7_555 no
O4 O3 3.273(3) 7_556 no
O4 C2 3.591(3) 7_555 no
O4 C3 3.371(3) 7_555 no
O4 C6 3.411(2) 6_545 no
O4 C12 3.475(3) 6_545 no
O4 C15 3.263(3) 7_555 no
O4 C16 3.399(3) 7_556 no
O5 O2 3.505(2) 7_555 no
O5 C8 3.202(2) 6_555 no
O5 C9 3.322(2) 6_555 no
O5 C11 3.415(3) 4_565 no
O5 C21 3.244(3) 4_564 no
O6 O2 3.344(3) 7_555 no
C1 O3 3.490(3) 7_555 no
C2 O3 3.340(3) 7_555 no
C2 O4 3.591(3) 7_555 no
C2 C13 3.537(3) 2_654 no
C2 C16 3.561(3) 7_555 no
C3 O4 3.371(3) 7_555 no
C6 O4 3.411(2) 6_555 no
C8 O5 3.202(2) 6_545 no
C8 C10 3.596(3) 7_555 no
C9 O5 3.322(2) 6_545 no
C10 C8 3.596(3) 7_555 no
C11 O3 3.244(2) 6_555 no
C11 O5 3.415(3) 4_564 no
C12 O3 3.446(2) 6_555 no
C12 O4 3.475(3) 6_555 no
C13 C2 3.537(3) 2_654 no
C15 O1 3.496(3) 2_654 no
C15 O4 3.263(3) 7_555 no
C15 C18 3.463(3) 7_555 no
C16 O4 3.399(3) 7_556 no
C16 C2 3.561(3) 7_555 no
C18 O2 3.078(3) 7_555 no
C18 O3 3.385(3) 7_556 no
C18 C15 3.463(3) 7_555 no
C19 O2 3.053(3) 7_555 no
C20 O2 3.352(3) 6_555 no
C21 O2 3.432(3) 6_555 no
C21 O5 3.244(3) 4_565 no
O1 H2 2.3982 . no
O1 H9C 3.2233 . no
O1 H10B 2.5354 . no
O1 H11A 2.5700 . no
O2 H1 2.5449 . no
O2 H12A 2.5507 . no
O2 H13B 2.7648 . no
O3 H7 2.4545 . no
O3 H15 3.1988 . no
O4 H14 1.61(3) . no
O4 H15 3.1969 . no
O5 H15 2.4907 . no
O5 H16B 2.5829 . no
O5 H17A 2.6402 . no
O6 H18A 2.5990 . no
O6 H19B 3.2448 . no
O6 H20C 2.5671 . no
C1 H3 3.2829 . no
C1 H5 2.6641 . no
C1 H8 2.6798 . no
C2 H2 3.2759 . no
C2 H4 3.2622 . no
C2 H8 2.6707 . no
C3 H3 3.2539 . no
C4 H1 3.2700 . no
C4 H4 3.2636 . no
C6 H1 3.2632 . no
C6 H2 3.2687 . no
C6 H5 2.6431 . no
C7 H1 2.6736 . no
C7 H4 2.6748 . no
C7 H6 3.2793 . no
C7 H7 3.2765 . no
C8 H1 2.6799 . no
C8 H5 3.2553 . no
C9 H6 3.2652 . no
C10 H5 3.2666 . no
C10 H8 3.2685 . no
C10 H14 3.18(3) . no
C10 H15 2.7149 . no
C11 H7 3.2650 . no
C11 H15 2.6786 . no
C12 H4 2.6412 . no
C12 H8 3.2562 . no
C15 H1 2.6085 . no
C15 H2 2.6912 . no
C15 H12A 2.5793 . no
C15 H13B 2.6884 . no
C16 H6 2.6678 . no
C16 H7 2.6493 . no
C17 H6 2.6534 . no
C17 H14 2.30(3) . no
C18 H14 2.17(3) . no
C19 H15 2.6130 . no
C19 H16B 2.5769 . no
C19 H17A 2.6111 . no
H1 H8 2.1435 . no
H2 H3 2.3368 . no
H3 H4 2.3256 . no
H4 H5 2.1096 . no
H5 H6 2.3181 . no
H6 H15 2.0993 . no
H7 H8 2.3193 . no
H7 H14 3.4244 . no
H9C H12A 2.3887 . no
H9C H13B 2.3637 . no
H10B H12A 2.8649 . no
H10B H13B 2.3859 . no
H11A H12A 2.3613 . no
H11A H13B 2.8648 . no
H14 H15 3.2475 . no
H16B H18A 2.3503 . no
H16B H19B 2.3716 . no
H16B H20C 2.8545 . no
H17A H18A 2.8545 . no
H17A H19B 2.3484 . no
H17A H20C 2.3735 . no
O2 H13B 2.7405 2_654 no
O2 H16B 3.3321 6_545 no
O2 H17A 2.8585 6_545 no
O2 H19B 2.7254 6_545 no
O3 H1 3.2877 7_555 no
O3 H5 2.9972 6_545 no
O3 H6 2.5881 6_545 no
O4 H1 3.5590 7_555 no
O4 H4 2.4644 6_545 no
O4 H5 2.6608 6_545 no
O4 H14 3.32(3) 7_556 no
O5 H6 3.0949 4_565 no
O5 H7 2.7758 6_555 no
O5 H8 2.5269 6_555 no
O5 H17A 3.1902 4_564 no
O5 H19B 3.1066 4_564 no
O5 H20C 2.6696 4_564 no
O6 H6 3.4902 4_565 no
O6 H7 3.2419 7_556 no
O6 H12A 2.7919 7_555 no
C1 H10B 2.9426 2_654 no
C2 H10B 2.8215 2_654 no
C2 H13B 3.2567 2_654 no
C2 H14 3.19(3) 7_555 no
C3 H10B 3.1638 2_654 no
C3 H13B 3.2453 2_654 no
C3 H14 3.49(3) 7_555 no
C4 H10B 3.3647 3_664 no
C4 H11A 3.5559 3_664 no
C4 H11A 3.4333 4_565 no
C5 H11A 2.9830 4_565 no
C6 H2 3.5703 4_565 no
C6 H10B 3.3854 2_654 no
C7 H3 3.5820 4_565 no
C7 H10B 3.5428 2_654 no
C8 H3 3.3219 4_565 no
C8 H9C 3.5293 2_654 no
C8 H20C 3.0334 7_556 no
C9 H3 3.3851 4_565 no
C9 H20C 3.0310 7_556 no
C10 H4 3.5624 4_565 no
C11 H14 3.14(3) 6_555 no
C12 H7 3.5853 7_555 no
C12 H14 2.94(3) 6_555 no
C12 H15 3.3303 4_564 no
C13 H2 2.9857 3_664 no
C13 H3 3.4897 3_664 no
C13 H3 3.5519 4_564 no
C13 H18A 3.0176 7_555 no
C13 H18A 3.5234 8_553 no
C13 H20C 3.5510 8_553 no
C14 H18A 2.9897 7_555 no
C15 H13B 2.9416 2_654 no
C16 H1 3.1478 7_555 no
C16 H5 3.5161 4_565 no
C17 H1 3.2167 7_555 no
C17 H5 2.9340 4_565 no
C17 H17A 3.0634 4_564 no
C18 H1 3.4183 7_555 no
C18 H5 3.3520 4_565 no
C18 H14 3.30(3) 7_556 no
C18 H17A 3.5401 4_564 no
C19 H6 3.1253 4_565 no
C19 H12A 3.5092 7_555 no
C19 H17A 3.5716 4_564 no
C20 H7 3.5648 7_556 no
C20 H12A 2.9325 7_555 no
C20 H15 3.5299 4_565 no
C21 H3 3.4284 6_545 no
C21 H7 3.4721 7_556 no
C21 H8 3.5970 7_556 no
C21 H9C 2.8914 8_456 no
C21 H12A 2.9651 7_555 no
C21 H18A 3.5436 2_556 no
C21 H19B 3.5504 2_556 no
H1 O3 3.2877 7_555 no
H1 O4 3.5590 7_555 no
H1 C16 3.1478 7_555 no
H1 C17 3.2167 7_555 no
H1 C18 3.4183 7_555 no
H1 H9C 3.5497 2_654 no
H1 H10B 3.1063 2_654 no
H1 H13B 3.0453 2_654 no
H1 H14 3.2330 7_555 no
H1 H16B 3.4926 6_545 no
H1 H17A 2.9232 6_545 no
H2 C6 3.5703 4_564 no
H2 C13 2.9857 3_664 no
H2 H2 3.5455 2_654 no
H2 H4 3.4624 4_564 no
H2 H9C 3.1920 3_664 no
H2 H10B 2.5369 3_664 no
H2 H11A 2.7640 3_664 no
H2 H11A 3.4310 4_565 no
H3 C7 3.5820 4_564 no
H3 C8 3.3219 4_564 no
H3 C9 3.3851 4_564 no
H3 C13 3.4897 3_664 no
H3 C13 3.5519 4_565 no
H3 C21 3.4284 6_555 no
H3 H9C 2.9870 3_664 no
H3 H10B 3.4412 3_664 no
H3 H11A 3.4889 3_664 no
H3 H11A 2.6355 4_565 no
H3 H18A 2.9882 6_555 no
H3 H20C 3.0038 6_555 no
H4 O4 2.4644 6_555 no
H4 C10 3.5624 4_564 no
H4 H2 3.4624 4_565 no
H4 H14 3.3091 6_555 no
H5 O3 2.9972 6_555 no
H5 O4 2.6608 6_555 no
H5 C16 3.5161 4_564 no
H5 C17 2.9340 4_564 no
H5 C18 3.3520 4_564 no
H5 H14 2.3365 6_555 no
H5 H15 2.8002 4_564 no
H6 O3 2.5881 6_555 no
H6 O5 3.0949 4_564 no
H6 O6 3.4902 4_564 no
H6 C19 3.1253 4_564 no
H6 H7 3.3205 6_555 no
H6 H14 2.7309 6_555 no
H6 H17A 3.1715 4_564 no
H7 O5 2.7758 6_545 no
H7 O6 3.2419 7_556 no
H7 C12 3.5853 7_555 no
H7 C20 3.5648 7_556 no
H7 C21 3.4721 7_556 no
H7 H6 3.3205 6_545 no
H7 H15 2.8263 6_545 no
H7 H17A 3.3859 7_556 no
H7 H20C 2.6507 7_556 no
H8 O5 2.5269 6_545 no
H8 C21 3.5970 7_556 no
H8 H9C 3.0378 2_654 no
H8 H10B 3.3570 2_654 no
H8 H16B 3.5833 6_545 no
H8 H17A 3.4169 6_545 no
H8 H20C 2.6434 7_556 no
H9C C8 3.5293 2_654 no
H9C C21 2.8914 8_553 no
H9C H1 3.5497 2_654 no
H9C H2 3.1920 3_664 no
H9C H3 2.9870 3_664 no
H9C H8 3.0378 2_654 no
H9C H11A 3.4602 2_653 no
H9C H18A 2.8535 7_555 no
H9C H18A 2.6475 8_553 no
H9C H19B 2.9744 8_553 no
H9C H20C 2.5743 8_553 no
H10B C1 2.9426 2_654 no
H10B C2 2.8215 2_654 no
H10B C3 3.1638 2_654 no
H10B C4 3.3647 3_664 no
H10B C6 3.3854 2_654 no
H10B C7 3.5428 2_654 no
H10B H1 3.1063 2_654 no
H10B H2 2.5369 3_664 no
H10B H3 3.4412 3_664 no
H10B H8 3.3570 2_654 no
H11A C4 3.5559 3_664 no
H11A C4 3.4333 4_564 no
H11A C5 2.9830 4_564 no
H11A H2 2.7640 3_664 no
H11A H2 3.4310 4_564 no
H11A H3 3.4889 3_664 no
H11A H3 2.6355 4_564 no
H11A H9C 3.4602 2_653 no
H11A H11A 3.2029 2_653 no
H11A H18A 2.7724 7_555 no
H12A O6 2.7919 7_555 no
H12A C19 3.5092 7_555 no
H12A C20 2.9325 7_555 no
H12A C21 2.9651 7_555 no
H12A H16B 2.6725 7_555 no
H12A H18A 2.2402 7_555 no
H12A H19B 3.5794 7_555 no
H13B O2 2.7405 2_654 no
H13B C2 3.2567 2_654 no
H13B C3 3.2453 2_654 no
H13B C15 2.9416 2_654 no
H13B H1 3.0453 2_654 no
H13B H16B 2.8690 5_544 no
H14 O4 3.32(3) 7_556 no
H14 C2 3.19(3) 7_555 no
H14 C3 3.49(3) 7_555 no
H14 C11 3.14(3) 6_545 no
H14 C12 2.94(3) 6_545 no
H14 C18 3.30(3) 7_556 no
H14 H1 3.2330 7_555 no
H14 H4 3.3091 6_545 no
H14 H5 2.3365 6_545 no
H14 H6 2.7309 6_545 no
H15 C12 3.3303 4_565 no
H15 C20 3.5299 4_564 no
H15 H5 2.8002 4_565 no
H15 H7 2.8263 6_555 no
H15 H17A 2.6640 4_564 no
H16B O2 3.3321 6_555 no
H16B H1 3.4926 6_555 no
H16B H8 3.5833 6_555 no
H16B H12A 2.6725 7_555 no
H16B H13B 2.8690 5_456 no
H16B H19B 3.4230 4_564 no
H17A O2 2.8585 6_555 no
H17A O5 3.1902 4_565 no
H17A C17 3.0634 4_565 no
H17A C18 3.5401 4_565 no
H17A C19 3.5716 4_565 no
H17A H1 2.9232 6_555 no
H17A H6 3.1715 4_565 no
H17A H7 3.3859 7_556 no
H17A H8 3.4169 6_555 no
H17A H15 2.6640 4_565 no
H18A C13 3.0176 7_555 no
H18A C13 3.5234 8_456 no
H18A C14 2.9897 7_555 no
H18A C21 3.5436 2_556 no
H18A H3 2.9882 6_545 no
H18A H9C 2.8535 7_555 no
H18A H9C 2.6475 8_456 no
H18A H11A 2.7724 7_555 no
H18A H12A 2.2402 7_555 no
H18A H18A 3.0315 2_556 no
H18A H19B 3.1694 2_556 no
H19B O2 2.7254 6_555 no
H19B O5 3.1066 4_565 no
H19B C21 3.5504 2_556 no
H19B H9C 2.9744 8_456 no
H19B H12A 3.5794 7_555 no
H19B H16B 3.4230 4_565 no
H19B H18A 3.1694 2_556 no
H19B H19B 3.0404 2_556 no
H20C O5 2.6696 4_565 no
H20C C8 3.0334 7_556 no
H20C C9 3.0310 7_556 no
H20C C13 3.5510 8_456 no
H20C H3 3.0038 6_545 no
H20C H7 2.6507 7_556 no
H20C H8 2.6434 7_556 no
H20C H9C 2.5743 8_456 no

loop_
_geom_hbond_atom_site_label_D
_geom_hbond_atom_site_label_H
_geom_hbond_atom_site_label_A
_geom_hbond_distance_DH
_geom_hbond_distance_HA
_geom_hbond_distance_DA
_geom_hbond_angle_DHA
_geom_hbond_publ_flag
O3 H14 O4 0.98(3) 1.61(3) 2.522(2) 152(3) yes

loop_
_geom_torsion_atom_site_label_1
_geom_torsion_atom_site_label_2
_geom_torsion_atom_site_label_3
_geom_torsion_atom_site_label_4
_geom_torsion
_geom_torsion_publ_flag
C14 O1 C15 O2 -1.11(18) no
C14 O1 C15 C3 177.38(10) no
C15 O1 C14 C13 171.47(10) no
C15 O1 C14 H12A 51.7 no
C15 O1 C14 H13B -68.8 no
H14 O3 C16 C10 -176.2(15) no
H14 O3 C16 C17 3.5(15) no
C19 O6 C20 C21 177.39(10) no
C19 O6 C20 H16B 57.2 no
C19 O6 C20 H17A -62.4 no
C20 O6 C19 O5 0.51(18) no
C20 O6 C19 C18 179.85(10) no
C2 C1 C6 C5 0.80(18) no
C2 C1 C6 H4 -179.2 no
C6 C1 C2 C3 1.00(18) no
C6 C1 C2 H1 -179.0 no
C2 C1 C7 C8 19.70(18) no
C2 C1 C7 C12 -161.64(11) no
C7 C1 C2 C3 -177.12(11) no
C7 C1 C2 H1 2.9 no
C6 C1 C7 C8 -158.37(11) no
C6 C1 C7 C12 20.29(18) no
C7 C1 C6 C5 178.94(11) no
C7 C1 C6 H4 -1.1 no
C1 C2 C3 C4 -1.72(19) no
C1 C2 C3 C15 176.49(11) no
H1 C2 C3 C4 178.3 no
H1 C2 C3 C15 -3.5 no
C2 C3 C4 C5 0.6(2) no
C2 C3 C4 H2 -179.4 no
C2 C3 C15 O1 -176.05(11) no
C2 C3 C15 O2 2.42(19) no
C4 C3 C15 O1 2.14(17) no
C4 C3 C15 O2 -179.39(12) no
C15 C3 C4 C5 -177.53(11) no
C15 C3 C4 H2 2.5 no
C3 C4 C5 C6 1.2(2) no
C3 C4 C5 H3 -178.8 no
H2 C4 C5 C6 -178.8 no
H2 C4 C5 H3 1.2 no
C4 C5 C6 C1 -1.9(2) no
C4 C5 C6 H4 178.1 no
H3 C5 C6 C1 178.1 no
H3 C5 C6 H4 -1.9 no
C1 C7 C8 C9 177.89(11) no
C1 C7 C8 H8 -2.1 no
C1 C7 C12 C11 -176.92(11) no
C1 C7 C12 H5 3.1 no
C8 C7 C12 C11 1.78(19) no
C8 C7 C12 H5 -178.2 no
C12 C7 C8 C9 -0.80(19) no
C12 C7 C8 H8 179.2 no
C7 C8 C9 C10 -0.80(19) no
C7 C8 C9 H7 179.2 no
H8 C8 C9 C10 179.2 no
H8 C8 C9 H7 -0.8 no
C8 C9 C10 C11 1.45(19) no
C8 C9 C10 C16 -179.30(11) no
H7 C9 C10 C11 -178.6 no
H7 C9 C10 C16 0.7 no
C9 C10 C11 C12 -0.48(19) no
C9 C10 C11 H6 179.5 no
C9 C10 C16 O3 -8.07(18) no
C9 C10 C16 C17 172.22(11) no
C11 C10 C16 O3 171.16(11) no
C11 C10 C16 C17 -8.55(19) no
C16 C10 C11 C12 -179.72(11) no
C16 C10 C11 H6 0.3 no
C10 C11 C12 C7 -1.16(19) no
C10 C11 C12 H5 178.8 no
H6 C11 C12 C7 178.8 no
H6 C11 C12 H5 -1.2 no
H9C C13 C14 O1 177.7 no
H9C C13 C14 H12A -62.5 no
H9C C13 C14 H13B 58.0 no
H10B C13 C14 O1 57.7 no
H10B C13 C14 H12A 177.5 no
H10B C13 C14 H13B -62.0 no
H11A C13 C14 O1 -62.3 no
H11A C13 C14 H12A 57.5 no
H11A C13 C14 H13B 178.0 no
O3 C16 C17 C18 -1.40(18) no
O3 C16 C17 H15 178.6 no
C10 C16 C17 C18 178.29(11) no
C10 C16 C17 H15 -1.7 no
C16 C17 C18 O4 0.2(2) no
C16 C17 C18 C19 179.90(10) no
H15 C17 C18 O4 -179.8 no
H15 C17 C18 C19 -0.1 no
O4 C18 C19 O5 -177.60(11) no
O4 C18 C19 O6 3.04(17) no
C17 C18 C19 O5 2.66(18) no
C17 C18 C19 O6 -176.70(11) no
O6 C20 C21 H18A -62.1 no
O6 C20 C21 H19B 177.9 no
O6 C20 C21 H20C 57.9 no
H16B C20 C21 H18A 58.1 no
H16B C20 C21 H19B -61.9 no
H16B C20 C21 H20C 178.1 no
H17A C20 C21 H18A 177.7 no
H17A C20 C21 H19B 57.7 no
H17A C20 C21 H20C -62.3 no
